data_7038032
loop_
_publ_author_name
'Kawahara, Ryosuke'
'Niinomi, Kazuma'
'Kondo, Junko N.'
'Hibino, Mitsuhiro'
'Mizuno, Noritaka'
'Uchida, Sayaka'

_publ_section_title
;
 A functional mesoporous ionic crystal based on polyoxometalate.
;
_journal_issue 7
_journal_name_full 'Dalton transactions (Cambridge, England : 2003)'
_journal_page_first 2805
_journal_page_last 2809
_journal_paper_doi 10.1039/c5dt04556h
_journal_volume 45
_journal_year 2016
_chemical_formula_moiety 'C54 H192 Cr10 N18 O197 P2 W24'
_chemical_formula_sum 'C54 H192 Cr10 N18 O197 P2 W24'
_chemical_formula_weight 9240.42
_space_group_crystal_system monoclinic
_space_group_IT_number 15
_space_group_name_Hall '-C 2yc'
_space_group_name_H-M_alt 'C 1 2/c 1'
_symmetry_space_group_name_Hall '-C 2yc'
_symmetry_space_group_name_H-M 'C 1 2/c 1'
_atom_sites_solution_hydrogens geom
_atom_sites_solution_primary direct
_atom_sites_solution_secondary difmap
_audit_update_record
;
2016-01-12 deposited with the CCDC.
2016-01-15 downloaded from the CCDC.
;
_cell_angle_alpha 90.0000
_cell_angle_beta 103.494(11)
_cell_angle_gamma 90.0000
_cell_formula_units_Z 4
_cell_length_a 57.01(2)
_cell_length_b 24.477(11)
_cell_length_c 18.797(7)
_cell_measurement_reflns_used 1395
_cell_measurement_temperature 93
_cell_measurement_theta_max 25.35
_cell_measurement_theta_min 1.37
_cell_volume 25506(17)
_computing_cell_refinement CrystalClear
_computing_data_collection 'CrystalClear (Rigaku Inc., 2007)'
_computing_data_reduction CrystalClear
_computing_molecular_graphics 'CrystalStructure 4.2'
_computing_publication_material 'CrystalStructure 4.2 (Rigaku, 2015)'
_computing_structure_refinement SHELXL-2014/8
_computing_structure_solution 'SHELXS97 (Sheldrick, 2008)'
_diffrn_ambient_temperature 93
_diffrn_detector_area_resol_mean 7.314
_diffrn_measured_fraction_theta_full 0.995
_diffrn_measured_fraction_theta_max 0.994
_diffrn_measurement_device_type 'Rigaku Saturn70'
_diffrn_measurement_method \w
_diffrn_radiation_type 'Mo K\a'
_diffrn_radiation_wavelength 0.71070
_diffrn_reflns_av_R_equivalents 0.0683
_diffrn_reflns_laue_measured_fraction_full 0.995
_diffrn_reflns_laue_measured_fraction_max 0.994
_diffrn_reflns_limit_h_max 62
_diffrn_reflns_limit_h_min -67
_diffrn_reflns_limit_k_max 29
_diffrn_reflns_limit_k_min -25
_diffrn_reflns_limit_l_max 22
_diffrn_reflns_limit_l_min -22
_diffrn_reflns_number 88037
_diffrn_reflns_point_group_measured_fraction_full 0.995
_diffrn_reflns_point_group_measured_fraction_max 0.994
_diffrn_reflns_theta_full 25.241
_diffrn_reflns_theta_max 25.349
_diffrn_reflns_theta_min 1.664
_exptl_absorpt_coefficient_mu 11.312
_exptl_absorpt_correction_T_max 0.104
_exptl_absorpt_correction_T_min 0.068
_exptl_absorpt_correction_type multi-scan
_exptl_absorpt_process_details 'REQAB (Rigaku, 1998)'
_exptl_crystal_colour green
_exptl_crystal_density_diffrn 2.406
_exptl_crystal_density_meas ?
_exptl_crystal_density_method 'not measured'
_exptl_crystal_description block
_exptl_crystal_F_000 17056.00
_exptl_crystal_recrystallization_method 'Re-crystallisation from solvent: Water'
_exptl_crystal_size_max 0.300
_exptl_crystal_size_mid 0.200
_exptl_crystal_size_min 0.200
_refine_diff_density_max 4.57
_refine_diff_density_min -2.09
_refine_ls_goodness_of_fit_ref 1.064
_refine_ls_hydrogen_treatment constr
_refine_ls_number_parameters 984
_refine_ls_number_reflns 23232
_refine_ls_number_restraints 0
_refine_ls_R_factor_all 0.0847
_refine_ls_R_factor_gt 0.0636
_refine_ls_shift/su_max 0.003
_refine_ls_structure_factor_coef Fsqd
_refine_ls_weighting_details 'w = 1/[\s^2^(Fo^2^)+(0.0853P)^2^+957.6824P] where P=(Fo^2^+2Fc^2^)/3'
_refine_ls_weighting_scheme calc
_refine_ls_wR_factor_gt 0.1650
_refine_ls_wR_factor_ref 0.1841
_reflns_number_gt 17792
_reflns_number_total 23232
_reflns_threshold_expression F^2^>2.0\s(F^2^)
_cod_data_source_file c5dt04556h2.cif
_cod_data_source_block 130720-2
_cod_depositor_comments
;
The following automatic conversions were performed:

'_exptl_crystal_density_meas' value 'not measured' was changed to '?'
- the value is perceived as not measured.

Automatic conversion script
Id: cif_fix_values 4268 2015-11-12 08:31:59Z antanas 

 Adding full bibliography for 7038032.cif.
;
_cod_original_cell_volume 25506(18)
_cod_database_code 7038032

loop_
_space_group_symop_operation_xyz
'x, y, z'
'-x, y, -z+1/2'
'x+1/2, y+1/2, z'
'-x+1/2, y+1/2, -z+1/2'
'-x, -y, -z'
'x, -y, z-1/2'
'-x+1/2, -y+1/2, -z'
'x+1/2, -y+1/2, z-1/2'

loop_
_atom_site_label
_atom_site_type_symbol
_atom_site_fract_x
_atom_site_fract_y
_atom_site_fract_z
_atom_site_U_iso_or_equiv
_atom_site_adp_type
_atom_site_occupancy
_atom_site_site_symmetry_order
_atom_site_calc_flag
_atom_site_refinement_flags_posn
_atom_site_refinement_flags_adp
_atom_site_refinement_flags_occupancy
W1 W 0.69460(2) 0.07097(3) 0.87158(3) 0.02440(14) Uani 1 1 d . . .
W2 W 0.63918(2) 0.01283(3) 0.85359(3) 0.02324(14) Uani 1 1 d . . .
W3 W 0.66865(2) 0.20969(3) 0.86655(3) 0.02766(15) Uani 1 1 d . . .
W4 W 0.70430(2) 0.17102(3) 0.73376(3) 0.02759(15) Uani 1 1 d . . .
W5 W 0.67322(2) -0.01816(2) 0.73157(3) 0.02389(14) Uani 1 1 d . . .
W6 W 0.61323(2) 0.15068(3) 0.85462(3) 0.02691(15) Uani 1 1 d . . .
W7 W 0.68116(2) 0.08245(3) 0.59337(3) 0.02662(15) Uani 1 1 d . . .
W8 W 0.58813(2) 0.05586(3) 0.70351(3) 0.02904(16) Uani 1 1 d . . .
W9 W 0.62083(2) 0.24499(3) 0.72641(3) 0.03315(16) Uani 1 1 d . . .
W10 W 0.65737(2) 0.21074(3) 0.59425(3) 0.03139(16) Uani 1 1 d . . .
W11 W 0.62148(2) 0.01949(3) 0.58187(3) 0.02747(15) Uani 1 1 d . . .
W12 W 0.59739(2) 0.14794(3) 0.57602(3) 0.03286(17) Uani 1 1 d . . .
Cr1 Cr 0.74804(5) -0.14489(10) 0.82583(12) 0.0301(6) Uani 1 1 d . . .
Cr2 Cr 0.74116(4) -0.14237(10) 0.64751(11) 0.0252(5) Uani 1 1 d . . .
Cr3 Cr 0.70731(4) -0.22438(10) 0.72146(12) 0.0279(5) Uani 1 1 d . . .
Cr4 Cr 0.5000 -0.03180(16) 0.7500 0.0317(8) Uani 1 2 d S T P
Cr5 Cr 0.51408(4) 0.08528(12) 0.83689(13) 0.0337(6) Uani 1 1 d . . .
P1 P 0.64669(6) 0.11349(15) 0.72427(17) 0.0192(7) Uani 1 1 d . . .
O1 O 0.71935(17) 0.0642(5) 0.9417(5) 0.033(2) Uani 1 1 d . . .
O2 O 0.67089(18) 0.0320(4) 0.9071(5) 0.030(2) Uani 1 1 d . . .
O3 O 0.68096(17) 0.1385(4) 0.8932(5) 0.028(2) Uani 1 1 d . . .
O4 O 0.70634(17) 0.1131(4) 0.8005(5) 0.029(2) Uani 1 1 d . . .
O5 O 0.69675(17) 0.0082(4) 0.8138(5) 0.028(2) Uani 1 1 d . . .
O6 O 0.62998(18) -0.0301(4) 0.9106(5) 0.029(2) Uani 1 1 d . . .
O7 O 0.6850(2) 0.2497(4) 0.9359(6) 0.037(3) Uani 1 1 d . . .
O8 O 0.73235(19) 0.1993(5) 0.7570(6) 0.037(3) Uani 1 1 d . . .
O9 O 0.68485(18) -0.0802(4) 0.7181(5) 0.031(2) Uani 1 1 d . . .
O10 O 0.65432(17) -0.0371(4) 0.8012(5) 0.027(2) Uani 1 1 d . . .
O11 O 0.68796(18) 0.2088(4) 0.7981(5) 0.028(2) Uani 1 1 d . . .
O12 O 0.62882(18) 0.0837(4) 0.8801(5) 0.030(2) Uani 1 1 d . . .
O13 O 0.64173(18) 0.1888(5) 0.9060(5) 0.033(2) Uani 1 1 d . . .
O14 O 0.70696(18) 0.1220(4) 0.6574(5) 0.029(2) Uani 1 1 d . . .
O15 O 0.68560(18) 0.0278(4) 0.6691(5) 0.030(2) Uani 1 1 d . . .
O16 O 0.61127(18) 0.0165(4) 0.7743(5) 0.029(2) Uani 1 1 d . . .
O17 O 0.59499(19) 0.1563(5) 0.9134(6) 0.036(3) Uani 1 1 d . . .
O18 O 0.64768(19) 0.2612(5) 0.8074(6) 0.036(3) Uani 1 1 d . . .
O19 O 0.6885(2) 0.2201(5) 0.6574(6) 0.038(3) Uani 1 1 d . . .
O20 O 0.6955(2) 0.0559(5) 0.5321(5) 0.040(3) Uani 1 1 d . . .
O21 O 0.64350(17) -0.0165(4) 0.6593(5) 0.027(2) Uani 1 1 d . . .
O22 O 0.59328(18) 0.1126(5) 0.7726(5) 0.033(2) Uani 1 1 d . . .
O23 O 0.60544(19) 0.2163(5) 0.7976(6) 0.038(3) Uani 1 1 d . . .
O24 O 0.64982(17) 0.0550(4) 0.5646(5) 0.028(2) Uani 1 1 d . . .
O25 O 0.67128(19) 0.1511(4) 0.5511(5) 0.032(2) Uani 1 1 d . . .
O26 O 0.59615(18) 0.0081(5) 0.6305(5) 0.035(3) Uani 1 1 d . . .
O27 O 0.6436(2) 0.2439(5) 0.6656(6) 0.040(3) Uani 1 1 d . . .
O28 O 0.56126(18) 0.0278(5) 0.7121(5) 0.037(3) Uani 1 1 d . . .
O29 O 0.6078(2) 0.3084(5) 0.7103(6) 0.045(3) Uani 1 1 d . . .
O30 O 0.6567(2) 0.2600(5) 0.5322(6) 0.045(3) Uani 1 1 d . . .
O31 O 0.61499(19) -0.0299(5) 0.5186(6) 0.035(3) Uani 1 1 d . . .
O32 O 0.57770(18) 0.1075(5) 0.6275(5) 0.036(3) Uani 1 1 d . . .
O33 O 0.60140(19) 0.2008(5) 0.6545(6) 0.041(3) Uani 1 1 d . . .
O34 O 0.62653(19) 0.1765(5) 0.5611(5) 0.039(3) Uani 1 1 d . . .
O35 O 0.60268(18) 0.0805(5) 0.5340(5) 0.034(3) Uani 1 1 d . . .
O36 O 0.5765(2) 0.1779(5) 0.5076(6) 0.043(3) Uani 1 1 d . . .
O37 O 0.65847(16) 0.0656(4) 0.7737(5) 0.023(2) Uani 1 1 d . . .
O38 O 0.62358(17) 0.0929(4) 0.6714(5) 0.026(2) Uani 1 1 d . . .
O39 O 0.64036(17) 0.1591(4) 0.7719(5) 0.026(2) Uani 1 1 d . . .
O40 O 0.66467(17) 0.1347(4) 0.6813(5) 0.025(2) Uani 1 1 d . . .
O51 O 0.78064(19) -0.1469(5) 0.8083(5) 0.037(3) Uani 1 1 d . . .
O52 O 0.77617(19) -0.1510(4) 0.6869(6) 0.035(3) Uani 1 1 d . . .
O53 O 0.74594(19) -0.0671(4) 0.8019(5) 0.033(2) Uani 1 1 d . . .
O54 O 0.74296(18) -0.0658(4) 0.6810(5) 0.030(2) Uani 1 1 d . . .
O55 O 0.74186(18) -0.2140(4) 0.5999(5) 0.031(2) Uani 1 1 d . . .
O56 O 0.71937(17) -0.2703(4) 0.6520(5) 0.026(2) Uani 1 1 d . . .
O57 O 0.70832(18) -0.1277(5) 0.5932(5) 0.034(3) Uani 1 1 d . . .
O58 O 0.68540(17) -0.1857(4) 0.6407(5) 0.029(2) Uani 1 1 d . . .
O59 O 0.72417(19) -0.2724(5) 0.8026(6) 0.035(3) Uani 1 1 d . . .
O60 O 0.75375(19) -0.2186(4) 0.8673(5) 0.033(3) Uani 1 1 d . . .
O61 O 0.69035(19) -0.1902(5) 0.7896(6) 0.037(3) Uani 1 1 d . . .
O62 O 0.7185(2) -0.1356(5) 0.8602(5) 0.039(3) Uani 1 1 d . . .
O63 O 0.7649(2) -0.1193(5) 0.9288(6) 0.052(3) Uani 1 1 d . . .
O64 O 0.75123(18) -0.1123(4) 0.5588(5) 0.030(2) Uani 1 1 d . . .
O65 O 0.6809(2) -0.2811(5) 0.7094(6) 0.045(3) Uani 1 1 d . . .
O66 O 0.73213(17) -0.1713(4) 0.7308(5) 0.023(2) Uani 1 1 d . . .
O67 O 0.53302(19) -0.0399(5) 0.8079(6) 0.038(3) Uani 1 1 d . . .
O68 O 0.54326(19) 0.0407(5) 0.8645(6) 0.040(3) Uani 1 1 d . . .
O69 O 0.51337(19) -0.0377(5) 0.6623(5) 0.036(3) Uani 1 1 d . . .
O70 O 0.53292(18) 0.1362(5) 0.7903(6) 0.043(3) Uani 1 1 d . . .
O71 O 0.48811(19) 0.1393(5) 0.8278(6) 0.036(3) Uani 1 1 d . . .
O72 O 0.49577(19) 0.0412(5) 0.8948(5) 0.036(3) Uani 1 1 d . . .
O73 O 0.5000 -0.1155(8) 0.7500 0.060(5) Uani 1 2 d S T P
O74 O 0.5292(2) 0.1258(5) 0.9310(6) 0.045(3) Uani 1 1 d . . .
O75 O 0.5000 0.0461(6) 0.7500 0.029(3) Uani 1 2 d S T P
O201 O 0.7875(4) -0.0443(9) 0.5843(12) 0.111(7) Uiso 1 1 d . . .
O202 O 0.6898(5) 0.3562(11) 0.5051(15) 0.152(9) Uiso 1 1 d . . .
O203 O 0.6355(4) -0.2479(9) 0.7017(11) 0.107(6) Uiso 1 1 d . . .
O204 O 0.5274(4) 0.1577(9) 0.3996(12) 0.119(7) Uiso 1 1 d . . .
O205 O 0.5711(2) 0.1013(6) 1.0192(8) 0.060(4) Uiso 1 1 d . . .
O206 O 0.5121(4) 0.1709(9) 1.0381(12) 0.112(7) Uiso 1 1 d . . .
O207 O 0.8060(4) -0.0323(9) 0.7443(12) 0.111(7) Uiso 1 1 d . . .
N1 N 0.8424(4) -0.1259(10) 0.8836(13) 0.092(7) Uiso 1 1 d . . .
N2A N 0.7688(7) 0.0712(15) 0.672(2) 0.063(9) Uiso 0.5 1 d . . P
N2B N 0.7568(7) 0.0597(16) 0.625(2) 0.071(10) Uiso 0.5 1 d . . P
N3 N 0.7290(3) -0.4017(7) 0.6102(9) 0.059(4) Uiso 1 1 d . . .
N4 N 0.6273(4) -0.1544(9) 0.5864(11) 0.077(6) Uiso 1 1 d . . .
N5 N 0.7844(3) -0.2776(7) 1.0156(9) 0.054(4) Uiso 1 1 d . . .
N6 N 0.5819(4) -0.1234(12) 0.8419(15) 0.113(10) Uani 1 1 d . . .
N7A N 0.6333(9) -0.157(2) 0.804(3) 0.094(14) Uiso 0.5 1 d . . P
N7B N 0.6416(9) -0.188(2) 0.871(3) 0.106(16) Uiso 0.5 1 d . . P
N8 N 0.4641(4) 0.2314(10) 0.9253(12) 0.103(9) Uani 1 1 d . . .
N9 N 0.5380(3) 0.0613(9) 0.4827(8) 0.063(5) Uani 1 1 d . . .
C1 C 0.7883(3) -0.1510(6) 0.7515(8) 0.029(3) Uiso 1 1 d . . .
C2 C 0.8159(3) -0.1589(7) 0.7585(9) 0.037(4) Uiso 1 1 d . . .
H2A H 0.8192 -0.1982 0.7528 0.044 Uiso 1 1 calc R U .
H2B H 0.8207 -0.1388 0.7186 0.044 Uiso 1 1 calc R U .
C3 C 0.8298(4) -0.1404(9) 0.8266(12) 0.061(6) Uiso 1 1 d . . .
C4 C 0.7445(3) -0.0425(7) 0.7423(9) 0.034(4) Uiso 1 1 d . . .
C5 C 0.7437(3) 0.0198(8) 0.7449(10) 0.048(5) Uiso 1 1 d . . .
C6A C 0.7587(7) 0.0481(17) 0.706(2) 0.044(9) Uiso 0.5 1 d . . P
C6B C 0.7517(7) 0.0398(16) 0.677(2) 0.039(8) Uiso 0.5 1 d . . P
C7 C 0.7334(3) -0.2598(6) 0.6112(8) 0.030(3) Uiso 1 1 d . . .
C8 C 0.7413(3) -0.3061(7) 0.5686(9) 0.040(4) Uiso 1 1 d . . .
H8A H 0.7343 -0.3005 0.5158 0.048 Uiso 1 1 calc R U .
H8B H 0.7590 -0.3054 0.5764 0.048 Uiso 1 1 calc R U .
C9 C 0.7338(3) -0.3601(7) 0.5902(9) 0.040(4) Uiso 1 1 d . . .
C10 C 0.6883(3) -0.1462(6) 0.6012(8) 0.026(3) Uiso 1 1 d . . .
C11 C 0.6659(3) -0.1193(6) 0.5556(8) 0.030(3) Uiso 1 1 d . . .
H11A H 0.6673 -0.0793 0.5629 0.035 Uiso 1 1 calc R U .
H11B H 0.6650 -0.1268 0.5034 0.035 Uiso 1 1 calc R U .
C12 C 0.6446(3) -0.1363(8) 0.5717(10) 0.048(5) Uiso 1 1 d . . .
C13 C 0.7419(3) -0.2625(7) 0.8534(9) 0.033(4) Uiso 1 1 d . . .
C14 C 0.7511(3) -0.3088(7) 0.9078(9) 0.039(4) Uiso 1 1 d . . .
H14A H 0.7374 -0.3230 0.9265 0.047 Uiso 1 1 calc R U .
H14B H 0.7571 -0.3389 0.8819 0.047 Uiso 1 1 calc R U .
C15 C 0.7695(3) -0.2920(7) 0.9673(9) 0.039(4) Uiso 1 1 d . . .
C16 C 0.6977(3) -0.1548(7) 0.8408(9) 0.036(4) Uiso 1 1 d . . .
C17 C 0.6802(3) -0.1375(7) 0.8850(9) 0.040(4) Uiso 1 1 d . . .
C18A C 0.6611(11) -0.162(3) 0.872(3) 0.088(16) Uiso 0.5 1 d . . P
C18B C 0.6520(7) -0.1515(16) 0.835(2) 0.044(9) Uiso 0.5 1 d . . P
C19 C 0.5478(3) -0.0065(8) 0.8474(8) 0.038(4) Uani 1 1 d . . .
C20 C 0.5734(3) -0.0271(8) 0.8792(8) 0.039(4) Uani 1 1 d . . .
H20A H 0.5849 -0.0023 0.8630 0.047 Uiso 1 1 calc R U .
H20B H 0.5767 -0.0248 0.9332 0.047 Uiso 1 1 calc R U .
C21 C 0.5782(4) -0.0816(12) 0.8597(12) 0.064(6) Uani 1 1 d . . .
C22 C 0.5146(3) -0.0030(9) 0.6154(8) 0.041(4) Uani 1 1 d . . .
C23 C 0.5305(3) -0.0184(9) 0.5646(10) 0.053(6) Uani 1 1 d . . .
H23A H 0.5462 -0.0316 0.5939 0.063 Uiso 1 1 calc R U .
H23B H 0.5228 -0.0487 0.5327 0.063 Uiso 1 1 calc R U .
C24 C 0.5346(3) 0.0278(11) 0.5185(10) 0.055(6) Uani 1 1 d . . .
C25 C 0.4711(3) 0.1545(7) 0.7764(9) 0.038(4) Uani 1 1 d . . .
C26 C 0.4538(3) 0.1950(9) 0.7909(11) 0.053(5) Uani 1 1 d . . .
H26A H 0.4533 0.2264 0.7574 0.064 Uiso 1 1 calc R U .
H26B H 0.4375 0.1785 0.7803 0.064 Uiso 1 1 calc R U .
C27 C 0.4598(3) 0.2145(8) 0.8659(14) 0.063(6) Uani 1 1 d . . .

loop_
_atom_site_aniso_label
_atom_site_aniso_U_11
_atom_site_aniso_U_22
_atom_site_aniso_U_33
_atom_site_aniso_U_23
_atom_site_aniso_U_13
_atom_site_aniso_U_12
W1 0.0242(3) 0.0374(4) 0.0110(3) -0.0020(2) 0.0029(2) 0.0015(3)
W2 0.0259(3) 0.0357(3) 0.0091(2) 0.0017(2) 0.0058(2) -0.0019(3)
W3 0.0345(3) 0.0324(3) 0.0173(3) -0.0036(2) 0.0083(2) -0.0018(3)
W4 0.0288(3) 0.0368(4) 0.0191(3) -0.0018(2) 0.0097(2) -0.0068(3)
W5 0.0290(3) 0.0316(3) 0.0116(3) -0.0013(2) 0.0057(2) 0.0000(3)
W6 0.0264(3) 0.0395(4) 0.0165(3) -0.0001(2) 0.0082(2) 0.0031(3)
W7 0.0319(3) 0.0379(4) 0.0128(3) -0.0011(2) 0.0106(2) -0.0058(3)
W8 0.0226(3) 0.0493(4) 0.0150(3) 0.0016(3) 0.0038(2) -0.0049(3)
W9 0.0386(4) 0.0362(4) 0.0248(3) 0.0040(3) 0.0077(3) 0.0067(3)
W10 0.0402(4) 0.0370(4) 0.0184(3) 0.0065(2) 0.0096(3) -0.0042(3)
W11 0.0317(3) 0.0414(4) 0.0083(3) -0.0001(2) 0.0027(2) -0.0072(3)
W12 0.0313(3) 0.0493(4) 0.0156(3) 0.0072(3) 0.0009(2) 0.0032(3)
Cr1 0.0401(14) 0.0338(14) 0.0161(11) 0.0013(10) 0.0061(10) 0.0074(11)
Cr2 0.0293(13) 0.0333(13) 0.0131(10) 0.0008(9) 0.0057(9) 0.0028(10)
Cr3 0.0306(13) 0.0341(14) 0.0223(12) 0.0018(10) 0.0130(10) 0.0016(11)
Cr4 0.0201(17) 0.051(2) 0.0247(17) 0.000 0.0072(13) 0.000
Cr5 0.0274(13) 0.0564(17) 0.0172(12) -0.0028(11) 0.0049(10) 0.0003(12)
P1 0.0216(18) 0.0275(19) 0.0088(15) 0.0023(14) 0.0046(13) -0.0001(15)
O1 0.021(5) 0.052(7) 0.024(5) 0.002(5) 0.004(4) 0.002(5)
O2 0.036(6) 0.044(7) 0.011(5) -0.007(4) 0.008(4) 0.003(5)
O3 0.030(5) 0.041(6) 0.013(5) -0.004(4) 0.003(4) 0.002(5)
O4 0.025(5) 0.047(7) 0.018(5) -0.003(5) 0.010(4) 0.002(5)
O5 0.024(5) 0.042(6) 0.018(5) 0.010(4) 0.007(4) 0.000(5)
O6 0.035(6) 0.038(6) 0.015(5) 0.009(4) 0.007(4) -0.006(5)
O7 0.051(7) 0.029(6) 0.034(6) -0.017(5) 0.017(5) -0.009(5)
O8 0.035(6) 0.047(7) 0.029(6) -0.014(5) 0.008(5) -0.011(5)
O9 0.030(6) 0.037(6) 0.027(5) -0.006(5) 0.011(4) 0.001(5)
O10 0.025(5) 0.036(6) 0.020(5) 0.004(4) 0.005(4) 0.001(5)
O11 0.036(6) 0.024(5) 0.024(5) -0.001(4) 0.009(4) -0.006(5)
O12 0.033(6) 0.044(6) 0.011(5) 0.000(4) 0.004(4) 0.003(5)
O13 0.031(6) 0.044(7) 0.024(5) 0.000(5) 0.007(4) 0.000(5)
O14 0.036(6) 0.034(6) 0.020(5) 0.000(4) 0.012(4) -0.002(5)
O15 0.033(6) 0.039(6) 0.018(5) -0.011(4) 0.008(4) -0.009(5)
O16 0.037(6) 0.036(6) 0.015(5) 0.002(4) 0.005(4) -0.001(5)
O17 0.034(6) 0.052(7) 0.025(6) -0.001(5) 0.010(5) 0.009(5)
O18 0.038(6) 0.041(7) 0.027(6) 0.003(5) 0.004(5) -0.009(5)
O19 0.046(7) 0.043(7) 0.026(6) 0.002(5) 0.011(5) -0.007(5)
O20 0.051(7) 0.056(8) 0.018(5) 0.000(5) 0.017(5) -0.003(6)
O21 0.027(5) 0.041(6) 0.016(5) -0.005(4) 0.013(4) -0.011(5)
O22 0.029(6) 0.054(7) 0.016(5) 0.000(5) 0.006(4) 0.000(5)
O23 0.032(6) 0.053(8) 0.029(6) -0.005(5) 0.008(5) 0.002(5)
O24 0.034(6) 0.042(6) 0.008(4) -0.001(4) 0.005(4) -0.011(5)
O25 0.038(6) 0.037(6) 0.023(5) 0.001(5) 0.008(4) -0.005(5)
O26 0.034(6) 0.052(7) 0.017(5) -0.006(5) 0.006(4) -0.002(5)
O27 0.053(7) 0.039(7) 0.030(6) 0.010(5) 0.011(5) 0.000(6)
O28 0.032(6) 0.064(8) 0.015(5) -0.003(5) 0.004(4) -0.006(6)
O29 0.054(7) 0.049(8) 0.031(6) 0.012(5) 0.010(5) 0.014(6)
O30 0.055(7) 0.047(7) 0.033(6) 0.007(5) 0.011(5) -0.010(6)
O31 0.034(6) 0.043(7) 0.027(6) 0.001(5) 0.005(4) -0.021(5)
O32 0.031(6) 0.059(8) 0.017(5) -0.002(5) 0.003(4) 0.003(5)
O33 0.031(6) 0.066(8) 0.027(6) 0.000(6) 0.006(5) 0.004(6)
O34 0.038(6) 0.063(8) 0.011(5) 0.004(5) -0.001(4) -0.002(6)
O35 0.029(6) 0.050(7) 0.022(5) 0.004(5) 0.003(4) -0.002(5)
O36 0.039(6) 0.057(8) 0.026(6) 0.008(5) -0.004(5) 0.011(6)
O37 0.028(5) 0.033(6) 0.010(4) 0.003(4) 0.005(4) 0.001(4)
O38 0.034(6) 0.037(6) 0.006(4) 0.003(4) 0.003(4) 0.001(5)
O39 0.031(5) 0.038(6) 0.011(4) 0.000(4) 0.007(4) 0.000(5)
O40 0.034(6) 0.033(6) 0.010(4) 0.007(4) 0.009(4) 0.002(5)
O51 0.042(6) 0.043(7) 0.022(5) -0.002(5) 0.004(5) -0.001(5)
O52 0.038(6) 0.040(7) 0.025(5) 0.010(5) 0.005(5) 0.009(5)
O53 0.044(6) 0.037(6) 0.018(5) -0.004(4) 0.007(4) 0.000(5)
O54 0.039(6) 0.035(6) 0.017(5) -0.002(4) 0.006(4) 0.006(5)
O55 0.035(6) 0.038(6) 0.027(5) -0.007(5) 0.019(5) 0.002(5)
O56 0.027(5) 0.029(6) 0.025(5) -0.001(4) 0.010(4) 0.005(4)
O57 0.030(6) 0.057(7) 0.014(5) 0.002(5) 0.004(4) 0.007(5)
O58 0.027(5) 0.033(6) 0.022(5) -0.009(4) -0.001(4) 0.000(5)
O59 0.037(6) 0.037(6) 0.035(6) 0.008(5) 0.018(5) 0.007(5)
O60 0.046(6) 0.040(6) 0.013(5) 0.006(4) 0.006(4) 0.019(5)
O61 0.042(6) 0.042(7) 0.030(6) 0.007(5) 0.017(5) 0.011(5)
O62 0.061(8) 0.049(7) 0.009(5) 0.014(5) 0.013(5) 0.021(6)
O63 0.075(9) 0.064(9) 0.015(5) -0.015(5) 0.005(5) 0.009(7)
O64 0.034(6) 0.038(6) 0.018(5) 0.006(4) 0.004(4) 0.008(5)
O65 0.051(7) 0.041(7) 0.042(7) 0.006(6) 0.010(6) -0.015(6)
O66 0.030(5) 0.026(5) 0.016(5) 0.005(4) 0.010(4) 0.013(4)
O67 0.031(6) 0.055(8) 0.030(6) 0.003(5) 0.009(5) -0.003(6)
O68 0.034(6) 0.065(9) 0.023(6) 0.002(6) 0.005(5) 0.013(6)
O69 0.035(6) 0.055(7) 0.020(5) -0.019(5) 0.012(4) -0.005(5)
O70 0.023(6) 0.077(9) 0.035(6) 0.005(6) 0.018(5) -0.008(6)
O71 0.036(6) 0.043(7) 0.026(6) -0.007(5) -0.002(5) 0.004(5)
O72 0.026(6) 0.062(8) 0.019(5) 0.005(5) 0.006(4) 0.008(6)
O73 0.069(13) 0.048(12) 0.074(14) 0.000 0.038(11) 0.000
O74 0.040(7) 0.069(9) 0.023(6) -0.008(6) 0.001(5) 0.002(6)
O75 0.020(7) 0.048(10) 0.022(7) 0.000 0.009(6) 0.000
N6 0.062(14) 0.13(2) 0.13(2) -0.065(18) -0.017(13) 0.032(14)
N8 0.101(16) 0.13(2) 0.082(15) -0.080(16) 0.032(13) -0.034(15)
N9 0.058(11) 0.115(17) 0.021(8) -0.018(9) 0.019(7) -0.021(11)
C19 0.030(9) 0.074(14) 0.015(7) 0.017(8) 0.016(6) 0.003(9)
C20 0.028(8) 0.073(13) 0.018(7) 0.002(8) 0.006(6) -0.008(9)
C21 0.035(11) 0.11(2) 0.044(12) 0.005(13) -0.004(9) 0.012(13)
C22 0.030(9) 0.076(14) 0.018(8) -0.012(8) 0.007(7) -0.006(9)
C23 0.034(10) 0.097(17) 0.032(9) -0.028(10) 0.017(8) -0.024(10)
C24 0.034(10) 0.103(19) 0.031(10) -0.035(11) 0.016(8) -0.005(11)
C25 0.039(9) 0.041(10) 0.035(9) -0.007(7) 0.009(7) -0.017(8)
C26 0.042(11) 0.063(13) 0.051(12) -0.015(10) 0.003(9) 0.015(10)
C27 0.042(11) 0.048(12) 0.103(19) -0.027(12) 0.024(11) -0.020(10)

loop_
_atom_type_symbol
_atom_type_description
_atom_type_scat_dispersion_real
_atom_type_scat_dispersion_imag
_atom_type_scat_source
C C 0.0033 0.0016
;
International Tables for Crystallography
(Vol. C, Tables 4.2.6.8 and 6.1.1.4)
;
N N 0.0061 0.0033
;
International Tables for Crystallography
(Vol. C, Tables 4.2.6.8 and 6.1.1.4)
;
O O 0.0106 0.0060
;
International Tables for Crystallography
(Vol. C, Tables 4.2.6.8 and 6.1.1.4)
;
P P 0.1023 0.0942
;
International Tables for Crystallography
(Vol. C, Tables 4.2.6.8 and 6.1.1.4)
;
W W -0.8490 6.8722
;
International Tables for Crystallography
(Vol. C, Tables 4.2.6.8 and 6.1.1.4)
;
Cr Cr 0.3209 0.6236
;
International Tables for Crystallography
(Vol. C, Tables 4.2.6.8 and 6.1.1.4)
;
H H 0.0000 0.0000
;
International Tables for Crystallography
(Vol. C, Table 6.1.1.4)
;

loop_
_geom_angle_atom_site_label_1
_geom_angle_atom_site_label_2
_geom_angle_atom_site_label_3
_geom_angle
_geom_angle_site_symmetry_1
_geom_angle_site_symmetry_3
O1 W1 O2 102.1(5) . .
O1 W1 O5 102.2(5) . .
O2 W1 O5 86.6(4) . .
O1 W1 O3 103.0(5) . .
O2 W1 O3 90.1(4) . .
O5 W1 O3 154.7(4) . .
O1 W1 O4 103.3(5) . .
O2 W1 O4 154.7(4) . .
O5 W1 O4 87.5(4) . .
O3 W1 O4 84.8(4) . .
O1 W1 O37 171.1(5) . .
O2 W1 O37 72.0(4) . .
O5 W1 O37 71.3(4) . .
O3 W1 O37 83.8(4) . .
O4 W1 O37 82.8(4) . .
O6 W2 O10 100.2(5) . .
O6 W2 O2 102.6(4) . .
O10 W2 O2 86.7(4) . .
O6 W2 O16 101.6(5) . .
O10 W2 O16 91.3(4) . .
O2 W2 O16 155.8(4) . .
O6 W2 O12 103.8(5) . .
O10 W2 O12 156.0(4) . .
O2 W2 O12 87.3(4) . .
O16 W2 O12 84.8(4) . .
O6 W2 O37 170.4(4) . .
O10 W2 O37 72.3(4) . .
O2 W2 O37 71.7(4) . .
O16 W2 O37 84.7(4) . .
O12 W2 O37 83.8(4) . .
O7 W3 O11 103.0(5) . .
O7 W3 O3 102.7(5) . .
O11 W3 O3 86.0(4) . .
O7 W3 O18 102.8(5) . .
O11 W3 O18 89.8(4) . .
O3 W3 O18 154.4(4) . .
O7 W3 O13 101.6(5) . .
O11 W3 O13 155.3(4) . .
O3 W3 O13 86.2(4) . .
O18 W3 O13 87.3(4) . .
O7 W3 O39 171.9(4) . .
O11 W3 O39 83.5(4) . .
O3 W3 O39 82.4(4) . .
O18 W3 O39 72.1(4) . .
O13 W3 O39 72.3(4) . .
O8 W4 O4 103.1(5) . .
O8 W4 O14 102.4(5) . .
O4 W4 O14 91.4(4) . .
O8 W4 O11 101.9(5) . .
O4 W4 O11 84.6(4) . .
O14 W4 O11 155.6(4) . .
O8 W4 O19 100.7(5) . .
O4 W4 O19 155.9(4) . .
O14 W4 O19 86.4(5) . .
O11 W4 O19 87.6(4) . .
O8 W4 O40 171.0(4) . .
O4 W4 O40 84.3(4) . .
O14 W4 O40 72.0(4) . .
O11 W4 O40 83.7(4) . .
O19 W4 O40 72.2(4) . .
O9 W5 O15 103.0(5) . .
O9 W5 O5 101.4(5) . .
O15 W5 O5 90.4(4) . .
O9 W5 O21 103.0(5) . .
O15 W5 O21 86.7(4) . .
O5 W5 O21 155.4(4) . .
O9 W5 O10 100.7(5) . .
O15 W5 O10 156.3(4) . .
O5 W5 O10 86.0(4) . .
O21 W5 O10 86.8(4) . .
O9 W5 O37 169.7(4) . .
O15 W5 O37 84.6(4) . .
O5 W5 O37 71.4(4) . .
O21 W5 O37 84.0(4) . .
O10 W5 O37 72.0(4) . .
O17 W6 O12 103.4(5) . .
O17 W6 O23 101.5(5) . .
O12 W6 O23 155.1(4) . .
O17 W6 O13 102.0(5) . .
O12 W6 O13 90.1(4) . .
O23 W6 O13 86.1(5) . .
O17 W6 O22 102.9(5) . .
O12 W6 O22 86.4(4) . .
O23 W6 O22 86.7(5) . .
O13 W6 O22 154.9(4) . .
O17 W6 O39 170.4(5) . .
O12 W6 O39 84.5(4) . .
O23 W6 O39 70.9(4) . .
O13 W6 O39 72.1(4) . .
O22 W6 O39 82.8(4) . .
O20 W7 O24 104.3(5) . .
O20 W7 O25 101.6(5) . .
O24 W7 O25 91.5(4) . .
O20 W7 O15 103.6(5) . .
O24 W7 O15 85.2(4) . .
O25 W7 O15 154.7(4) . .
O20 W7 O14 101.4(5) . .
O24 W7 O14 154.2(4) . .
O25 W7 O14 85.7(4) . .
O15 W7 O14 86.4(4) . .
O20 W7 O40 170.2(5) . .
O24 W7 O40 83.8(4) . .
O25 W7 O40 72.2(4) . .
O15 W7 O40 82.4(4) . .
O14 W7 O40 70.9(4) . .
O28 W8 O22 103.2(5) . .
O28 W8 O32 101.9(5) . .
O22 W8 O32 89.9(5) . .
O28 W8 O16 102.7(5) . .
O22 W8 O16 85.4(4) . .
O32 W8 O16 155.4(4) . .
O28 W8 O26 100.9(5) . .
O22 W8 O26 155.8(4) . .
O32 W8 O26 87.3(5) . .
O16 W8 O26 87.1(4) . .
O28 W8 O38 171.2(4) . .
O22 W8 O38 83.7(4) . .
O32 W8 O38 72.3(4) . .
O16 W8 O38 83.2(4) . .
O26 W8 O38 72.6(4) . .
O29 W9 O33 103.6(5) . .
O29 W9 O23 101.9(5) . .
O33 W9 O23 90.2(5) . .
O29 W9 O27 103.5(5) . .
O33 W9 O27 86.0(5) . .
O23 W9 O27 154.5(5) . .
O29 W9 O18 100.7(5) . .
O33 W9 O18 155.7(5) . .
O23 W9 O18 86.1(4) . .
O27 W9 O18 87.2(5) . .
O29 W9 O39 170.0(4) . .
O33 W9 O39 84.3(4) . .
O23 W9 O39 71.5(4) . .
O27 W9 O39 83.1(4) . .
O18 W9 O39 71.8(4) . .
O30 W10 O27 103.9(5) . .
O30 W10 O19 102.5(5) . .
O27 W10 O19 89.3(5) . .
O30 W10 O34 102.6(5) . .
O27 W10 O34 85.2(5) . .
O19 W10 O34 154.9(5) . .
O30 W10 O25 101.4(5) . .
O27 W10 O25 154.7(4) . .
O19 W10 O25 86.5(5) . .
O34 W10 O25 88.2(5) . .
O30 W10 O40 170.8(5) . .
O27 W10 O40 83.5(4) . .
O19 W10 O40 71.7(4) . .
O34 W10 O40 83.4(4) . .
O25 W10 O40 71.5(4) . .
O31 W11 O26 99.7(5) . .
O31 W11 O21 101.9(5) . .
O26 W11 O21 90.2(4) . .
O31 W11 O24 105.1(4) . .
O26 W11 O24 155.2(4) . .
O21 W11 O24 84.8(4) . .
O31 W11 O35 102.7(5) . .
O26 W11 O35 86.3(5) . .
O21 W11 O35 155.4(4) . .
O24 W11 O35 88.2(4) . .
O31 W11 O38 170.3(4) . .
O26 W11 O38 72.4(4) . .
O21 W11 O38 84.0(4) . .
O24 W11 O38 82.9(4) . .
O35 W11 O38 71.7(4) . .
O36 W12 O34 102.3(5) . .
O36 W12 O35 102.3(5) . .
O34 W12 O35 91.7(5) . .
O36 W12 O32 102.5(5) . .
O34 W12 O32 155.1(4) . .
O35 W12 O32 85.9(5) . .
O36 W12 O33 103.0(5) . .
O34 W12 O33 85.1(5) . .
O35 W12 O33 154.6(5) . .
O32 W12 O33 86.5(5) . .
O36 W12 O38 171.6(5) . .
O34 W12 O38 84.5(4) . .
O35 W12 O38 72.3(4) . .
O32 W12 O38 71.1(4) . .
O33 W12 O38 82.3(4) . .
O66 Cr1 O62 95.2(4) . .
O66 Cr1 O53 97.1(4) . .
O62 Cr1 O53 87.2(5) . .
O66 Cr1 O51 95.5(4) . .
O62 Cr1 O51 169.1(5) . .
O53 Cr1 O51 89.8(5) . .
O66 Cr1 O60 93.4(4) . .
O62 Cr1 O60 92.9(4) . .
O53 Cr1 O60 169.5(4) . .
O51 Cr1 O60 88.1(5) . .
O66 Cr1 O63 178.0(5) . .
O62 Cr1 O63 84.4(5) . .
O53 Cr1 O63 84.8(5) . .
O51 Cr1 O63 85.0(5) . .
O60 Cr1 O63 84.7(5) . .
O66 Cr2 O57 95.1(4) . .
O66 Cr2 O52 95.5(4) . .
O57 Cr2 O52 169.4(4) . .
O66 Cr2 O54 95.5(4) . .
O57 Cr2 O54 87.9(5) . .
O52 Cr2 O54 90.5(4) . .
O66 Cr2 O55 94.6(4) . .
O57 Cr2 O55 92.6(5) . .
O52 Cr2 O55 87.1(5) . .
O54 Cr2 O55 169.8(4) . .
O66 Cr2 O64 179.1(4) . .
O57 Cr2 O64 85.6(4) . .
O52 Cr2 O64 83.8(4) . .
O54 Cr2 O64 85.0(4) . .
O55 Cr2 O64 84.9(4) . .
O66 Cr3 O61 96.7(4) . .
O66 Cr3 O56 94.9(4) . .
O61 Cr3 O56 168.4(5) . .
O66 Cr3 O58 93.9(4) . .
O61 Cr3 O58 88.7(4) . .
O56 Cr3 O58 91.2(4) . .
O66 Cr3 O59 96.7(4) . .
O61 Cr3 O59 88.6(4) . .
O56 Cr3 O59 89.4(4) . .
O58 Cr3 O59 169.3(4) . .
O66 Cr3 O65 178.9(5) . .
O61 Cr3 O65 84.2(5) . .
O56 Cr3 O65 84.2(5) . .
O58 Cr3 O65 85.5(5) . .
O59 Cr3 O65 83.9(5) . .
O75 Cr4 O67 95.8(4) . 2_656
O75 Cr4 O67 95.8(4) . .
O67 Cr4 O67 168.3(8) 2_656 .
O75 Cr4 O69 94.2(4) . 2_656
O67 Cr4 O69 87.0(4) 2_656 2_656
O67 Cr4 O69 92.1(4) . 2_656
O75 Cr4 O69 94.2(4) . .
O67 Cr4 O69 92.1(4) 2_656 .
O67 Cr4 O69 87.0(4) . .
O69 Cr4 O69 171.6(7) 2_656 .
O75 Cr4 O73 180.0 . .
O67 Cr4 O73 84.2(4) 2_656 .
O67 Cr4 O73 84.2(4) . .
O69 Cr4 O73 85.8(4) 2_656 .
O69 Cr4 O73 85.8(4) . .
O75 Cr5 O68 96.3(5) . .
O75 Cr5 O71 96.1(4) . .
O68 Cr5 O71 167.6(5) . .
O75 Cr5 O70 95.8(5) . .
O68 Cr5 O70 87.3(5) . .
O71 Cr5 O70 90.8(5) . .
O75 Cr5 O72 91.5(4) . .
O68 Cr5 O72 94.3(5) . .
O71 Cr5 O72 86.1(5) . .
O70 Cr5 O72 172.3(5) . .
O75 Cr5 O74 178.9(6) . .
O68 Cr5 O74 83.2(5) . .
O71 Cr5 O74 84.5(5) . .
O70 Cr5 O74 85.1(5) . .
O72 Cr5 O74 87.6(5) . .
O39 P1 O40 109.8(6) . .
O39 P1 O38 109.5(6) . .
O40 P1 O38 110.3(5) . .
O39 P1 O37 109.4(5) . .
O40 P1 O37 108.8(5) . .
O38 P1 O37 109.0(6) . .
W1 O2 W2 127.0(5) . .
W3 O3 W1 151.7(5) . .
W4 O4 W1 152.8(6) . .
W1 O5 W5 127.5(5) . .
W2 O10 W5 126.1(5) . .
W3 O11 W4 151.9(6) . .
W6 O12 W2 151.0(5) . .
W3 O13 W6 126.3(5) . .
W4 O14 W7 127.1(5) . .
W5 O15 W7 150.9(6) . .
W8 O16 W2 152.1(6) . .
W3 O18 W9 126.7(6) . .
W10 O19 W4 126.6(6) . .
W11 O21 W5 150.7(6) . .
W8 O22 W6 151.5(6) . .
W9 O23 W6 128.1(6) . .
W7 O24 W11 153.7(5) . .
W7 O25 W10 127.5(5) . .
W11 O26 W8 125.7(6) . .
W10 O27 W9 151.7(7) . .
W8 O32 W12 127.3(5) . .
W9 O33 W12 151.5(6) . .
W12 O34 W10 152.7(6) . .
W12 O35 W11 127.4(5) . .
P1 O37 W5 125.5(5) . .
P1 O37 W1 125.9(5) . .
W5 O37 W1 89.8(3) . .
P1 O37 W2 125.3(5) . .
W5 O37 W2 89.7(3) . .
W1 O37 W2 89.2(3) . .
P1 O38 W8 127.0(5) . .
P1 O38 W11 125.6(5) . .
W8 O38 W11 89.2(3) . .
P1 O38 W12 125.2(6) . .
W8 O38 W12 89.2(3) . .
W11 O38 W12 88.6(3) . .
P1 O39 W9 125.2(5) . .
P1 O39 W3 126.3(5) . .
W9 O39 W3 89.4(3) . .
P1 O39 W6 125.6(6) . .
W9 O39 W6 89.5(3) . .
W3 O39 W6 89.3(3) . .
P1 O40 W4 125.8(5) . .
P1 O40 W7 126.0(6) . .
W4 O40 W7 89.9(3) . .
P1 O40 W10 125.3(5) . .
W4 O40 W10 89.4(3) . .
W7 O40 W10 88.8(3) . .
C1 O51 Cr1 132.8(10) . .
C1 O52 Cr2 130.3(10) . .
C4 O53 Cr1 131.3(10) . .
C4 O54 Cr2 134.8(10) . .
C7 O55 Cr2 131.9(9) . .
C7 O56 Cr3 131.2(10) . .
C10 O57 Cr2 130.9(10) . .
C10 O58 Cr3 133.0(9) . .
C13 O59 Cr3 129.4(11) . .
C13 O60 Cr1 131.9(10) . .
C16 O61 Cr3 130.5(11) . .
C16 O62 Cr1 133.9(11) . .
Cr2 O66 Cr3 121.3(5) . .
Cr2 O66 Cr1 118.9(5) . .
Cr3 O66 Cr1 119.8(5) . .
C19 O67 Cr4 132.6(12) . .
C19 O68 Cr5 131.8(11) . .
C22 O69 Cr4 129.9(12) . .
C25 O70 Cr5 130.7(11) 2_656 .
C25 O71 Cr5 134.3(11) . .
C22 O72 Cr5 133.5(11) 2_656 .
Cr5 O75 Cr5 119.5(8) . 2_656
Cr5 O75 Cr4 120.2(4) . .
Cr5 O75 Cr4 120.2(4) 2_656 .
N2B N2A C6A 92(4) . .
N2B N2A C6B 61(3) . .
C6A N2A C6B 31(2) . .
N2A N2B C6B 69(4) . .
N2A N2B C6A 46(3) . .
C6B N2B C6A 23(2) . .
C18B N7A N7B 62(4) . .
C18B N7A C18A 17(3) . .
N7B N7A C18A 45(3) . .
C18A N7B C18B 36(3) . .
C18A N7B N7A 82(5) . .
C18B N7B N7A 46(3) . .
O51 C1 O52 127.4(14) . .
O51 C1 C2 119.0(13) . .
O52 C1 C2 113.6(13) . .
C3 C2 C1 112.3(15) . .
C3 C2 H2A 109.1 . .
C1 C2 H2A 109.1 . .
C3 C2 H2B 109.1 . .
C1 C2 H2B 109.1 . .
H2A C2 H2B 107.9 . .
N1 C3 C2 177(3) . .
O53 C4 O54 124.6(15) . .
O53 C4 C5 116.5(14) . .
O54 C4 C5 118.8(15) . .
C6A C5 C4 116(2) . .
C6A C5 C6B 24.6(18) . .
C4 C5 C6B 105.9(19) . .
C6B C6A N2A 87(6) . .
C6B C6A C5 88(6) . .
N2A C6A C5 174(5) . .
C6B C6A N2B 46(5) . .
N2A C6A N2B 42(3) . .
C5 C6A N2B 134(4) . .
C6A C6B N2B 112(7) . .
C6A C6B N2A 62(5) . .
N2B C6B N2A 49(3) . .
C6A C6B C5 67(6) . .
N2B C6B C5 174(4) . .
N2A C6B C5 129(4) . .
O55 C7 O56 127.5(14) . .
O55 C7 C8 114.0(13) . .
O56 C7 C8 118.4(14) . .
C9 C8 C7 112.7(14) . .
C9 C8 H8A 109.1 . .
C7 C8 H8A 109.1 . .
C9 C8 H8B 109.1 . .
C7 C8 H8B 109.1 . .
H8A C8 H8B 107.8 . .
N3 C9 C8 176(2) . .
O58 C10 O57 126.1(13) . .
O58 C10 C11 117.6(13) . .
O57 C10 C11 116.2(13) . .
C12 C11 C10 114.4(14) . .
C12 C11 H11A 108.7 . .
C10 C11 H11A 108.7 . .
C12 C11 H11B 108.7 . .
C10 C11 H11B 108.7 . .
H11A C11 H11B 107.6 . .
N4 C12 C11 175(2) . .
O59 C13 O60 128.8(15) . .
O59 C13 C14 117.1(14) . .
O60 C13 C14 114.1(13) . .
C15 C14 C13 112.9(15) . .
C15 C14 H14A 109.0 . .
C13 C14 H14A 109.0 . .
C15 C14 H14B 109.0 . .
C13 C14 H14B 109.0 . .
H14A C14 H14B 107.8 . .
N5 C15 C14 179(2) . .
O62 C16 O61 126.2(15) . .
O62 C16 C17 116.2(15) . .
O61 C16 C17 117.5(15) . .
C18A C17 C16 116(3) . .
C18A C17 C18B 26(3) . .
C16 C17 C18B 107.8(18) . .
C18B C18A C17 112(7) . .
C18B C18A N7B 76(6) . .
C17 C18A N7B 170(7) . .
C18B C18A N7A 23(5) . .
C17 C18A N7A 135(5) . .
N7B C18A N7A 53(4) . .
C18A C18B N7A 140(8) . .
C18A C18B N7B 68(6) . .
N7A C18B N7B 72(4) . .
C18A C18B C17 42(5) . .
N7A C18B C17 175(4) . .
N7B C18B C17 110(4) . .
O68 C19 O67 126.5(15) . .
O68 C19 C20 116.4(16) . .
O67 C19 C20 117.1(17) . .
C21 C20 C19 115.5(16) . .
C21 C20 H20A 108.4 . .
C19 C20 H20A 108.4 . .
C21 C20 H20B 108.4 . .
C19 C20 H20B 108.4 . .
H20A C20 H20B 107.5 . .
N6 C21 C20 177(3) . .
O72 C22 O69 127.5(15) 2_656 .
O72 C22 C23 117.5(17) 2_656 .
O69 C22 C23 115.0(18) . .
C24 C23 C22 112.5(18) . .
C24 C23 H23A 109.1 . .
C22 C23 H23A 109.1 . .
C24 C23 H23B 109.1 . .
C22 C23 H23B 109.1 . .
H23A C23 H23B 107.8 . .
N9 C24 C23 178(2) . .
O71 C25 O70 124.8(16) . 2_656
O71 C25 C26 119.3(15) . .
O70 C25 C26 115.9(15) 2_656 .
C27 C26 C25 112.6(16) . .
C27 C26 H26A 109.1 . .
C25 C26 H26A 109.1 . .
C27 C26 H26B 109.1 . .
C25 C26 H26B 109.1 . .
H26A C26 H26B 107.8 . .
N8 C27 C26 178(3) . .

loop_
_geom_bond_atom_site_label_1
_geom_bond_atom_site_label_2
_geom_bond_distance
_geom_bond_site_symmetry_2
W1 O1 1.699(10) .
W1 O2 1.898(10) .
W1 O5 1.903(11) .
W1 O3 1.911(10) .
W1 O4 1.926(10) .
W1 O37 2.425(9) .
W2 O6 1.669(9) .
W2 O10 1.898(10) .
W2 O2 1.911(10) .
W2 O16 1.912(10) .
W2 O12 1.934(10) .
W2 O37 2.430(9) .
W3 O7 1.721(10) .
W3 O11 1.879(10) .
W3 O3 1.901(10) .
W3 O18 1.907(11) .
W3 O13 1.923(10) .
W3 O39 2.441(9) .
W4 O8 1.703(10) .
W4 O4 1.880(10) .
W4 O14 1.904(10) .
W4 O11 1.925(10) .
W4 O19 1.926(11) .
W4 O40 2.414(10) .
W5 O9 1.700(10) .
W5 O15 1.878(10) .
W5 O5 1.907(10) .
W5 O21 1.908(10) .
W5 O10 1.936(9) .
W5 O37 2.417(10) .
W6 O17 1.690(10) .
W6 O12 1.874(10) .
W6 O23 1.924(12) .
W6 O13 1.926(10) .
W6 O22 1.929(10) .
W6 O39 2.445(9) .
W7 O20 1.692(10) .
W7 O24 1.866(9) .
W7 O25 1.886(11) .
W7 O15 1.927(10) .
W7 O14 1.929(10) .
W7 O40 2.444(9) .
W8 O28 1.720(10) .
W8 O22 1.877(11) .
W8 O32 1.897(11) .
W8 O16 1.903(10) .
W8 O26 1.937(10) .
W8 O38 2.416(10) .
W9 O29 1.719(12) .
W9 O33 1.879(11) .
W9 O23 1.898(11) .
W9 O27 1.918(11) .
W9 O18 1.931(10) .
W9 O39 2.437(10) .
W10 O30 1.673(11) .
W10 O27 1.889(11) .
W10 O19 1.904(11) .
W10 O34 1.916(11) .
W10 O25 1.929(11) .
W10 O40 2.449(9) .
W11 O31 1.675(11) .
W11 O26 1.901(10) .
W11 O21 1.902(10) .
W11 O24 1.929(9) .
W11 O35 1.933(11) .
W11 O38 2.447(10) .
W12 O36 1.702(10) .
W12 O34 1.883(11) .
W12 O35 1.885(11) .
W12 O32 1.919(11) .
W12 O33 1.934(12) .
W12 O38 2.452(9) .
Cr1 O66 1.917(10) .
Cr1 O62 1.951(11) .
Cr1 O53 1.952(11) .
Cr1 O51 1.962(11) .
Cr1 O60 1.963(11) .
Cr1 O63 2.048(11) .
Cr2 O66 1.896(9) .
Cr2 O57 1.945(10) .
Cr2 O52 1.972(11) .
Cr2 O54 1.972(11) .
Cr2 O55 1.973(10) .
Cr2 O64 2.024(10) .
Cr3 O66 1.899(10) .
Cr3 O61 1.963(11) .
Cr3 O56 1.964(10) .
Cr3 O58 1.968(10) .
Cr3 O59 1.986(11) .
Cr3 O65 2.022(11) .
Cr4 O75 1.908(16) .
Cr4 O67 1.952(11) 2_656
Cr4 O67 1.952(11) .
Cr4 O69 1.976(10) 2_656
Cr4 O69 1.976(10) .
Cr4 O73 2.048(19) .
Cr5 O75 1.902(8) .
Cr5 O68 1.956(11) .
Cr5 O71 1.963(11) .
Cr5 O70 1.978(11) .
Cr5 O72 1.992(12) .
Cr5 O74 2.034(11) .
P1 O39 1.526(10) .
P1 O40 1.536(9) .
P1 O38 1.538(10) .
P1 O37 1.548(10) .
O51 C1 1.250(17) .
O52 C1 1.249(18) .
O53 C4 1.260(18) .
O54 C4 1.271(18) .
O55 C7 1.256(18) .
O56 C7 1.260(17) .
O57 C10 1.271(17) .
O58 C10 1.253(17) .
O59 C13 1.244(18) .
O60 C13 1.261(19) .
O61 C16 1.290(19) .
O62 C16 1.251(19) .
O67 C19 1.28(2) .
O68 C19 1.24(2) .
O69 C22 1.24(2) .
O70 C25 1.301(19) 2_656
O71 C25 1.256(19) .
O72 C22 1.23(2) 2_656
O75 Cr5 1.902(8) 2_656
N1 C3 1.19(3) .
N2A N2B 1.02(5) .
N2A C6A 1.12(5) .
N2A C6B 1.26(5) .
N2B C6B 1.18(5) .
N2B C6A 1.54(6) .
N3 C9 1.14(2) .
N4 C12 1.17(2) .
N5 C15 1.14(2) .
N6 C21 1.11(3) .
N7A C18B 1.10(5) .
N7A N7B 1.44(6) .
N7A C18A 1.79(7) .
N7B C18A 1.27(7) .
N7B C18B 1.33(6) .
N8 C27 1.16(3) .
N9 C24 1.11(3) .
C1 C2 1.56(2) .
C2 C3 1.42(3) .
C2 H2A 0.9900 .
C2 H2B 0.9900 .
C4 C5 1.53(2) .
C5 C6A 1.42(4) .
C5 C6B 1.54(4) .
C6A C6B 0.64(4) .
C7 C8 1.52(2) .
C8 C9 1.47(2) .
C8 H8A 0.9900 .
C8 H8B 0.9900 .
C10 C11 1.51(2) .
C11 C12 1.38(2) .
C11 H11A 0.9900 .
C11 H11B 0.9900 .
C13 C14 1.53(2) .
C14 C15 1.41(2) .
C14 H14A 0.9900 .
C14 H14B 0.9900 .
C16 C17 1.50(2) .
C17 C18A 1.22(6) .
C17 C18B 1.69(4) .
C18A C18B 0.80(6) .
C19 C20 1.53(2) .
C20 C21 1.43(3) .
C20 H20A 0.9900 .
C20 H20B 0.9900 .
C22 O72 1.23(2) 2_656
C22 C23 1.51(2) .
C23 C24 1.48(3) .
C23 H23A 0.9900 .
C23 H23B 0.9900 .
C25 O70 1.301(19) 2_656
C25 C26 1.47(2) .
C26 C27 1.45(3) .
C26 H26A 0.9900 .
C26 H26B 0.9900 .

loop_
_geom_torsion_atom_site_label_1
_geom_torsion_atom_site_label_2
_geom_torsion_atom_site_label_3
_geom_torsion_atom_site_label_4
_geom_torsion
_geom_torsion_site_symmetry_1
_geom_torsion_site_symmetry_4
O1 W1 O2 W2 -170.8(7) . .
O5 W1 O2 W2 -69.1(7) . .
O3 W1 O2 W2 85.8(7) . .
O4 W1 O2 W2 7.9(14) . .
O37 W1 O2 W2 2.3(6) . .
O8 W4 O4 W1 131.5(13) . .
O14 W4 O4 W1 -125.5(13) . .
O11 W4 O4 W1 30.4(13) . .
O19 W4 O4 W1 -41(2) . .
O40 W4 O4 W1 -53.7(13) . .
O6 W2 O10 W5 -172.1(6) . .
O2 W2 O10 W5 -70.0(6) . .
O16 W2 O10 W5 85.9(6) . .
O12 W2 O10 W5 5.7(14) . .
O37 W2 O10 W5 1.8(5) . .
O7 W3 O11 W4 129.8(12) . .
O3 W3 O11 W4 27.7(12) . .
O18 W3 O11 W4 -127.1(12) . .
O13 W3 O11 W4 -44.1(19) . .
O39 W3 O11 W4 -55.1(12) . .
O17 W6 O12 W2 131.0(12) . .
O23 W6 O12 W2 -45.6(19) . .
O13 W6 O12 W2 -126.6(12) . .
O22 W6 O12 W2 28.5(12) . .
O39 W6 O12 W2 -54.6(12) . .
O9 W5 O15 W7 129.5(11) . .
O5 W5 O15 W7 -128.6(11) . .
O21 W5 O15 W7 26.9(11) . .
O10 W5 O15 W7 -47.6(17) . .
O37 W5 O15 W7 -57.4(11) . .
O28 W8 O22 W6 128.3(12) . .
O32 W8 O22 W6 -129.4(13) . .
O16 W8 O22 W6 26.4(12) . .
O26 W8 O22 W6 -46(2) . .
O38 W8 O22 W6 -57.3(12) . .
O29 W9 O23 W6 -170.5(7) . .
O33 W9 O23 W6 85.5(8) . .
O27 W9 O23 W6 4.7(16) . .
O18 W9 O23 W6 -70.4(7) . .
O39 W9 O23 W6 1.6(6) . .
O20 W7 O24 W11 130.3(14) . .
O25 W7 O24 W11 -127.4(14) . .
O15 W7 O24 W11 27.5(14) . .
O14 W7 O24 W11 -44(2) . .
O40 W7 O24 W11 -55.4(14) . .
O20 W7 O25 W10 -171.0(7) . .
O24 W7 O25 W10 84.1(7) . .
O15 W7 O25 W10 2.1(14) . .
O14 W7 O25 W10 -70.2(7) . .
O40 W7 O25 W10 1.2(6) . .
O30 W10 O27 W9 128.4(13) . .
O19 W10 O27 W9 -129.0(14) . .
O34 W10 O27 W9 26.6(13) . .
O25 W10 O27 W9 -49(2) . .
O40 W10 O27 W9 -57.3(13) . .
O28 W8 O32 W12 -169.9(7) . .
O22 W8 O32 W12 86.6(7) . .
O16 W8 O32 W12 7.9(16) . .
O26 W8 O32 W12 -69.3(7) . .
O38 W8 O32 W12 3.2(6) . .
O29 W9 O33 W12 129.3(14) . .
O23 W9 O33 W12 -128.4(15) . .
O27 W9 O33 W12 26.4(14) . .
O18 W9 O33 W12 -48(2) . .
O39 W9 O33 W12 -57.0(14) . .
O36 W12 O34 W10 131.2(15) . .
O35 W12 O34 W10 -125.8(15) . .
O32 W12 O34 W10 -42(2) . .
O33 W12 O34 W10 28.9(15) . .
O38 W12 O34 W10 -53.8(15) . .
O36 W12 O35 W11 -172.5(7) . .
O34 W12 O35 W11 84.6(7) . .
O32 W12 O35 W11 -70.6(7) . .
O33 W12 O35 W11 2.4(15) . .
O38 W12 O35 W11 0.8(6) . .
O39 P1 O37 W5 -178.8(6) . .
O40 P1 O37 W5 -58.8(7) . .
O38 P1 O37 W5 61.5(7) . .
O39 P1 O37 W1 -58.0(7) . .
O40 P1 O37 W1 61.9(7) . .
O38 P1 O37 W1 -177.7(5) . .
O39 P1 O37 W2 61.4(7) . .
O40 P1 O37 W2 -178.6(6) . .
O38 P1 O37 W2 -58.3(7) . .
O39 P1 O38 W8 -58.0(8) . .
O40 P1 O38 W8 -179.0(6) . .
O37 P1 O38 W8 61.6(8) . .
O39 P1 O38 W11 -179.3(5) . .
O40 P1 O38 W11 59.7(8) . .
O37 P1 O38 W11 -59.7(7) . .
O39 P1 O38 W12 62.7(7) . .
O40 P1 O38 W12 -58.2(8) . .
O37 P1 O38 W12 -177.6(5) . .
O40 P1 O39 W9 61.6(7) . .
O38 P1 O39 W9 -59.6(7) . .
O37 P1 O39 W9 -179.0(5) . .
O40 P1 O39 W3 -58.5(7) . .
O38 P1 O39 W3 -179.7(6) . .
O37 P1 O39 W3 60.9(8) . .
O40 P1 O39 W6 -178.9(5) . .
O38 P1 O39 W6 59.8(7) . .
O37 P1 O39 W6 -59.5(7) . .
O39 P1 O40 W4 60.1(8) . .
O38 P1 O40 W4 -179.1(6) . .
O37 P1 O40 W4 -59.6(8) . .
O39 P1 O40 W7 -178.5(5) . .
O38 P1 O40 W7 -57.7(8) . .
O37 P1 O40 W7 61.8(7) . .
O39 P1 O40 W10 -59.7(7) . .
O38 P1 O40 W10 61.1(8) . .
O37 P1 O40 W10 -179.4(6) . .
O57 Cr2 O66 Cr3 47.7(6) . .
O52 Cr2 O66 Cr3 -132.9(6) . .
O54 Cr2 O66 Cr3 136.1(5) . .
O55 Cr2 O66 Cr3 -45.4(6) . .
O57 Cr2 O66 Cr1 -131.0(6) . .
O52 Cr2 O66 Cr1 48.5(6) . .
O54 Cr2 O66 Cr1 -42.6(6) . .
O55 Cr2 O66 Cr1 136.0(5) . .
O61 Cr3 O66 Cr2 -133.9(6) . .
O56 Cr3 O66 Cr2 46.8(6) . .
O58 Cr3 O66 Cr2 -44.8(6) . .
O59 Cr3 O66 Cr2 136.7(5) . .
O61 Cr3 O66 Cr1 44.7(6) . .
O56 Cr3 O66 Cr1 -134.6(5) . .
O58 Cr3 O66 Cr1 133.9(5) . .
O59 Cr3 O66 Cr1 -44.6(6) . .
C6A N2A N2B C6B -2(4) . .
C6B N2A N2B C6A 2(4) . .
C18B N7A N7B C18A 1(5) . .
C18A N7A N7B C18B -1(5) . .
Cr1 O51 C1 O52 6(3) . .
Cr1 O51 C1 C2 -172.1(10) . .
Cr2 O52 C1 O51 3(2) . .
Cr2 O52 C1 C2 -179.7(10) . .
O51 C1 C2 C3 -22(2) . .
O52 C1 C2 C3 159.6(16) . .
Cr1 O53 C4 O54 3(2) . .
Cr1 O53 C4 C5 -178.6(11) . .
Cr2 O54 C4 O53 2(2) . .
Cr2 O54 C4 C5 -175.7(11) . .
O53 C4 C5 C6A 135(2) . .
O54 C4 C5 C6A -47(3) . .
O53 C4 C5 C6B 159(2) . .
O54 C4 C5 C6B -23(2) . .
N2B N2A C6A C6B 4(7) . .
C6B N2A C6A N2B -4(7) . .
C4 C5 C6A C6B 69(6) . .
C4 C5 C6A N2B 76(5) . .
C6B C5 C6A N2B 7(4) . .
N2A N2B C6A C6B -175(9) . .
C6B N2B C6A N2A 175(9) . .
N2A N2B C6A C5 176(6) . .
C6B N2B C6A C5 -9(6) . .
N2A C6A C6B N2B -3(6) . .
C5 C6A C6B N2B 173(4) . .
C5 C6A C6B N2A 177(4) . .
N2B C6A C6B N2A 3(6) . .
N2A C6A C6B C5 -177(4) . .
N2B C6A C6B C5 -173(4) . .
N2A N2B C6B C6A 4(7) . .
C6A N2B C6B N2A -4(7) . .
N2B N2A C6B C6A -176(8) . .
C6A N2A C6B N2B 176(8) . .
N2B N2A C6B C5 -172(5) . .
C6A N2A C6B C5 4(5) . .
C4 C5 C6B C6A -119(6) . .
C6A C5 C6B N2A -4(5) . .
C4 C5 C6B N2A -123(4) . .
Cr2 O55 C7 O56 10(2) . .
Cr2 O55 C7 C8 -171.7(10) . .
Cr3 O56 C7 O55 -7(2) . .
Cr3 O56 C7 C8 174.2(10) . .
O55 C7 C8 C9 172.4(14) . .
O56 C7 C8 C9 -9(2) . .
Cr3 O58 C10 O57 16(2) . .
Cr3 O58 C10 C11 -166.5(10) . .
Cr2 O57 C10 O58 -12(2) . .
Cr2 O57 C10 C11 171.3(10) . .
O58 C10 C11 C12 10(2) . .
O57 C10 C11 C12 -173.1(14) . .
Cr3 O59 C13 O60 1(3) . .
Cr3 O59 C13 C14 -179.4(10) . .
Cr1 O60 C13 O59 9(3) . .
Cr1 O60 C13 C14 -170.8(10) . .
O59 C13 C14 C15 -173.8(15) . .
O60 C13 C14 C15 6(2) . .
Cr1 O62 C16 O61 3(3) . .
Cr1 O62 C16 C17 178.3(10) . .
Cr3 O61 C16 O62 -3(3) . .
Cr3 O61 C16 C17 -178.6(10) . .
O62 C16 C17 C18A -170(4) . .
O61 C16 C17 C18A 6(4) . .
O62 C16 C17 C18B 162.9(19) . .
O61 C16 C17 C18B -21(2) . .
C16 C17 C18A C18B -78(8) . .
C16 C17 C18A N7A -82(6) . .
C18B C17 C18A N7A -4(4) . .
N7A N7B C18A C18B -1(6) . .
C18B N7B C18A N7A 1(6) . .
N7B N7A C18A C18B 178(14) . .
C18B N7A C18A C17 9(9) . .
N7B N7A C18A C17 -173(9) . .
C18B N7A C18A N7B -178(14) . .
C17 C18A C18B N7A -173(7) . .
N7B C18A C18B N7A 2(12) . .
C17 C18A C18B N7B -175(7) . .
N7A C18A C18B N7B -2(12) . .
N7B C18A C18B C17 175(7) . .
N7A C18A C18B C17 173(7) . .
N7B N7A C18B C18A -2(11) . .
C18A N7A C18B N7B 2(11) . .
N7A N7B C18B C18A 179(8) . .
C18A N7B C18B N7A -179(8) . .
C18A N7B C18B C17 -4(5) . .
N7A N7B C18B C17 175(5) . .
C16 C17 C18B C18A 112(8) . .
C18A C17 C18B N7B 5(7) . .
C16 C17 C18B N7B 118(3) . .
Cr5 O68 C19 O67 -4(2) . .
Cr5 O68 C19 C20 178.4(10) . .
Cr4 O67 C19 O68 8(2) . .
Cr4 O67 C19 C20 -174.4(9) . .
O68 C19 C20 C21 179.2(15) . .
O67 C19 C20 C21 1(2) . .
Cr4 O69 C22 O72 -13(3) . 2_656
Cr4 O69 C22 C23 168.2(10) . .
O72 C22 C23 C24 11(2) 2_656 .
O69 C22 C23 C24 -170.2(15) . .
Cr5 O71 C25 O70 -2(3) . 2_656
Cr5 O71 C25 C26 176.5(13) . .
O71 C25 C26 C27 3(3) . .
O70 C25 C26 C27 -178.4(17) 2_656 .
